data_4126407
loop_
_publ_author_name
'Park, Sarah S.'
'Tulchinsky, Yuri'
'Dinc\(a, Mircea'

_publ_section_title
;
 Single-Ion Li(+), Na(+), and Mg(2+) Solid Electrolytes Supported by a
 Mesoporous Anionic Cu-Azolate Metal-Organic Framework.
;
_journal_name_full 'Journal of the American Chemical Society'
_journal_paper_doi 10.1021/jacs.7b06197
_journal_year 2017
_chemical_formula_sum 'C4.5 H1.5 Cl0.75 Cu0.75 N2.25 O1.5'
_chemical_formula_weight 185.32
_space_group_crystal_system trigonal
_space_group_IT_number 166
_space_group_name_Hall '-R 3 2"'
_space_group_name_H-M_alt 'R -3 m :H'
_symmetry_space_group_name_Hall '-R 3 2"'
_symmetry_space_group_name_H-M 'R -3 m :H'
_atom_sites_solution_hydrogens geom
_atom_sites_solution_primary direct
_atom_sites_solution_secondary difmap
_audit_creation_method SHELXL-2016/6
_cell_angle_alpha 90
_cell_angle_beta 90
_cell_angle_gamma 120
_cell_formula_units_Z 24
_cell_length_a 37.820(3)
_cell_length_b 37.820(3)
_cell_length_c 8.0074(11)
_cell_measurement_reflns_used 422
_cell_measurement_temperature 100(2)
_cell_measurement_theta_max 33.73
_cell_measurement_theta_min 2.34
_cell_volume 9918.9(18)
_computing_cell_refinement 'SAINT 7.46A (Bruker-AXS, 2015)'
_computing_data_collection 'APEX2 v2011.4.0 (Bruker-AXS, 2015)'
_computing_data_reduction 'SAINT 7.46A (Bruker-AXS, 2015)'
_computing_molecular_graphics 'Bruker SHELXTL'
_computing_publication_material 'Bruker SHELXTL'
_computing_structure_refinement 'SHELXL-2016/6 (Sheldrick, 2016)'
_computing_structure_solution 'SHELXT-2015 (Sheldrick, 2015)'
_diffrn_ambient_temperature 100(2)
_diffrn_detector_area_resol_mean 8.3
_diffrn_measured_fraction_theta_full 0.999
_diffrn_measured_fraction_theta_max 0.999
_diffrn_measurement_device_type 'Bruker Smart APEX2 CCD'
_diffrn_measurement_method '\f and \w scans'
_diffrn_radiation_type CuK\a
_diffrn_radiation_wavelength 1.54178
_diffrn_reflns_av_R_equivalents 0.2131
_diffrn_reflns_av_unetI/netI 0.0821
_diffrn_reflns_Laue_measured_fraction_full 0.999
_diffrn_reflns_Laue_measured_fraction_max 0.999
_diffrn_reflns_limit_h_max 33
_diffrn_reflns_limit_h_min -33
_diffrn_reflns_limit_k_max 33
_diffrn_reflns_limit_k_min -30
_diffrn_reflns_limit_l_max 7
_diffrn_reflns_limit_l_min -7
_diffrn_reflns_number 13530
_diffrn_reflns_point_group_measured_fraction_full 0.999
_diffrn_reflns_point_group_measured_fraction_max 0.999
_diffrn_reflns_theta_full 43.003
_diffrn_reflns_theta_max 43.003
_diffrn_reflns_theta_min 2.336
_diffrn_source 'I\mS micro-focus sealed tube, multilayer optics'
_exptl_absorpt_coefficient_mu 2.428
_exptl_absorpt_correction_T_max 0.7504
_exptl_absorpt_correction_T_min 0.5752
_exptl_absorpt_correction_type multi-scan
_exptl_absorpt_process_details 'SADABS (Sheldrick, 2009)'
_exptl_crystal_colour yellow
_exptl_crystal_density_diffrn 0.745
_exptl_crystal_density_method 'not measured'
_exptl_crystal_description needle
_exptl_crystal_F_000 2178
_exptl_crystal_size_max 0.100
_exptl_crystal_size_mid 0.005
_exptl_crystal_size_min 0.002
_refine_diff_density_max 0.220
_refine_diff_density_min -0.303
_refine_diff_density_rms 0.044
_refine_ls_extinction_method none
_refine_ls_goodness_of_fit_ref 0.914
_refine_ls_hydrogen_treatment constr
_refine_ls_matrix_type full
_refine_ls_number_parameters 111
_refine_ls_number_reflns 865
_refine_ls_number_restraints 285
_refine_ls_restrained_S_all 0.821
_refine_ls_R_factor_all 0.0734
_refine_ls_R_factor_gt 0.0412
_refine_ls_shift/su_max 0.000
_refine_ls_shift/su_mean 0.000
_refine_ls_structure_factor_coef Fsqd
_refine_ls_weighting_details 'w=1/[\s^2^(Fo^2^)+(0.0523P)^2^] where P=(Fo^2^+2Fc^2^)/3'
_refine_ls_weighting_scheme calc
_refine_ls_wR_factor_gt 0.0880
_refine_ls_wR_factor_ref 0.0988
_reflns_Friedel_coverage 0.000
_reflns_number_gt 551
_reflns_number_total 865
_reflns_threshold_expression 'I > 2\s(I)'
_cod_data_source_file ja7b06197_si_004.cif
_cod_data_source_block MeOH-exchanged-MIT-20
_cod_original_cell_volume 9919(2)
_cod_original_formula_sum 'C4.50 H1.50 Cl0.75 Cu0.75 N2.25 O1.50'
_cod_database_code 4126407
_shelx_shelxl_version_number 2016/6
_shelx_space_group_comment
; 
The symmetry employed for this shelxl refinement is uniquely defined 
by the following loop, which should always be used as a source of 
symmetry information in preference to the above space-group names. 
They are only intended as comments. 
;
_shelx_estimated_absorpt_t_min 0.793
_shelx_estimated_absorpt_t_max 0.995

loop_
_space_group_symop_operation_xyz
'x, y, z'
'-y, x-y, z'
'-x+y, -x, z'
'y, x, -z'
'x-y, -y, -z'
'-x, -x+y, -z'
'x+2/3, y+1/3, z+1/3'
'-y+2/3, x-y+1/3, z+1/3'
'-x+y+2/3, -x+1/3, z+1/3'
'y+2/3, x+1/3, -z+1/3'
'x-y+2/3, -y+1/3, -z+1/3'
'-x+2/3, -x+y+1/3, -z+1/3'
'x+1/3, y+2/3, z+2/3'
'-y+1/3, x-y+2/3, z+2/3'
'-x+y+1/3, -x+2/3, z+2/3'
'y+1/3, x+2/3, -z+2/3'
'x-y+1/3, -y+2/3, -z+2/3'
'-x+1/3, -x+y+2/3, -z+2/3'
'-x, -y, -z'
'y, -x+y, -z'
'x-y, x, -z'
'-y, -x, z'
'-x+y, y, z'
'x, x-y, z'
'-x+2/3, -y+1/3, -z+1/3'
'y+2/3, -x+y+1/3, -z+1/3'
'x-y+2/3, x+1/3, -z+1/3'
'-y+2/3, -x+1/3, z+1/3'
'-x+y+2/3, y+1/3, z+1/3'
'x+2/3, x-y+1/3, z+1/3'
'-x+1/3, -y+2/3, -z+2/3'
'y+1/3, -x+y+2/3, -z+2/3'
'x-y+1/3, x+2/3, -z+2/3'
'-y+1/3, -x+2/3, z+2/3'
'-x+y+1/3, y+2/3, z+2/3'
'x+1/3, x-y+2/3, z+2/3'

loop_
_atom_site_label
_atom_site_type_symbol
_atom_site_fract_x
_atom_site_fract_y
_atom_site_fract_z
_atom_site_U_iso_or_equiv
_atom_site_adp_type
_atom_site_occupancy
_atom_site_site_symmetry_order
_atom_site_calc_flag
_atom_site_refinement_flags_posn
_atom_site_refinement_flags_adp
_atom_site_refinement_flags_occupancy
_atom_site_disorder_assembly
_atom_site_disorder_group
Cu1 Cu 0.36722(3) 0.03389(3) 0.833333 0.0485(6) Uani 1 2 d DS TU P . .
Cl1 Cl 0.3941(6) 0.000000 1.000000 0.078(4) Uani 0.348(12) 2 d S TU P A 1
O1C O 0.4037(8) 0.000000 1.000000 0.078(4) Uani 0.652(12) 2 d S TU P A 2
O2 O 0.4161(12) 0.0828(12) 0.833333 0.149(3) Uani 0.348(12) 2 d DS TU P A 1
Cl2A Cl 0.42606(19) 0.09272(19) 0.833333 0.149(3) Uani 0.652(12) 2 d DS TU P A 2
N1 N 0.3129(2) -0.0204(2) 0.833333 0.045(2) Uani 1 2 d S TU P A .
N2A N 0.2854(19) -0.0314(18) 0.721(5) 0.041(5) Uani 0.5 1 d . U P A 1
C1A C 0.2519(7) -0.0661(7) 0.766(4) 0.036(5) Uani 0.5 1 d D U P A 1
C2A C 0.2137(7) -0.0918(6) 0.696(3) 0.044(5) Uani 0.5 1 d D U P A 1
H2A H 0.205655 -0.086109 0.591495 0.053 Uiso 0.5 1 calc R U P A 1
C3A C 0.1881(7) -0.1264(6) 0.788(3) 0.071(6) Uani 0.5 1 d D U P A 1
O1A O 0.1486(3) -0.1486(3) 0.718(2) 0.075(5) Uani 0.5 2 d S TU P A 1
N2B N 0.2869(18) -0.0323(18) 0.698(5) 0.044(5) Uani 0.5 1 d . U P A 2
C1B C 0.2589(7) -0.0712(8) 0.743(5) 0.046(5) Uani 0.5 1 d D U P A 2
C2B C 0.2228(7) -0.0979(7) 0.660(4) 0.057(7) Uani 0.5 1 d D U P A 2
H2B H 0.216575 -0.090194 0.555885 0.069 Uiso 0.5 1 calc R U P A 2
C3B C 0.1959(7) -0.1355(6) 0.729(3) 0.071(6) Uani 0.5 1 d D U P A 2
O1B O 0.1635(3) -0.1635(3) 0.644(2) 0.099(6) Uani 0.5 2 d S TU P A 2

loop_
_atom_site_aniso_label
_atom_site_aniso_U_11
_atom_site_aniso_U_22
_atom_site_aniso_U_33
_atom_site_aniso_U_23
_atom_site_aniso_U_13
_atom_site_aniso_U_12
Cu1 0.0490(8) 0.0490(8) 0.0431(9) 0.0001(4) -0.0001(4) 0.0211(9)
Cl1 0.062(8) 0.135(5) 0.062(3) 0.000(3) -0.0001(14) 0.067(2)
O1C 0.062(8) 0.135(5) 0.062(3) 0.000(3) -0.0001(14) 0.067(2)
O2 0.097(4) 0.097(4) 0.164(5) -0.061(2) 0.061(2) -0.018(4)
Cl2A 0.097(4) 0.097(4) 0.164(5) -0.061(2) 0.061(2) -0.018(4)
N1 0.045(3) 0.045(3) 0.041(5) 0.006(2) -0.006(2) 0.019(3)
N2A 0.041(6) 0.049(7) 0.036(9) -0.004(7) -0.002(6) 0.025(5)
C1A 0.037(7) 0.046(7) 0.037(9) -0.011(6) 0.004(6) 0.030(5)
C2A 0.039(8) 0.056(7) 0.038(9) 0.003(6) -0.001(6) 0.024(6)
C3A 0.055(7) 0.063(8) 0.051(11) 0.010(7) -0.016(6) -0.003(7)
O1A 0.055(5) 0.055(5) 0.074(11) 0.020(5) -0.020(5) -0.005(7)
N2B 0.042(7) 0.051(6) 0.041(8) -0.003(7) -0.005(6) 0.024(5)
C1B 0.040(8) 0.053(7) 0.048(9) 0.000(7) -0.005(7) 0.027(6)
C2B 0.048(9) 0.061(7) 0.048(10) 0.014(7) -0.011(7) 0.016(7)
C3B 0.057(8) 0.062(8) 0.061(11) 0.021(7) -0.023(7) 0.006(7)
O1B 0.077(6) 0.077(6) 0.070(11) 0.033(5) -0.033(5) -0.016(8)

loop_
_atom_type_symbol
_atom_type_description
_atom_type_scat_dispersion_real
_atom_type_scat_dispersion_imag
_atom_type_scat_source
C C 0.0181 0.0091 'International Tables Vol C Tables 4.2.6.8 and 6.1.1.4'
H H 0.0000 0.0000 'International Tables Vol C Tables 4.2.6.8 and 6.1.1.4'
N N 0.0311 0.0180 'International Tables Vol C Tables 4.2.6.8 and 6.1.1.4'
O O 0.0492 0.0322 'International Tables Vol C Tables 4.2.6.8 and 6.1.1.4'
Cl Cl 0.3639 0.7018 'International Tables Vol C Tables 4.2.6.8 and 6.1.1.4'
Cu Cu -1.9646 0.5888 'International Tables Vol C Tables 4.2.6.8 and 6.1.1.4'

loop_
_geom_angle_atom_site_label_1
_geom_angle_atom_site_label_2
_geom_angle_atom_site_label_3
_geom_angle
_geom_angle_site_symmetry_1
_geom_angle_site_symmetry_3
O2 Cu1 N2B 94.1(19) . 12_556
O2 Cu1 N2B 94.1(19) . 9
N2B Cu1 N2B 172(4) 12_556 9
O2 Cu1 N2A 91.7(18) . 12_556
N2B Cu1 N2A 4(3) 12_556 12_556
N2B Cu1 N2A 173.2(16) 9 12_556
O2 Cu1 N2A 91.7(18) . 9
N2B Cu1 N2A 173.2(16) 12_556 9
N2B Cu1 N2A 4(3) 9 9
N2A Cu1 N2A 177(4) 12_556 9
O2 Cu1 N1 180(2) . .
N2B Cu1 N1 85.9(19) 12_556 .
N2B Cu1 N1 85.9(19) 9 .
N2A Cu1 N1 88.3(18) 12_556 .
N2A Cu1 N1 88.3(18) 9 .
N2B Cu1 Cl2A 94.1(19) 12_556 .
N2B Cu1 Cl2A 94.1(19) 9 .
N1 Cu1 Cl2A 180.0(5) . .
O2 Cu1 Cl1 93.2(3) . 14_544
N2B Cu1 Cl1 89.6(16) 12_556 14_544
N2B Cu1 Cl1 90.0(16) 9 14_544
N2A Cu1 Cl1 86.2(15) 12_556 14_544
N2A Cu1 Cl1 93.6(15) 9 14_544
N1 Cu1 Cl1 86.8(3) . 14_544
Cl2A Cu1 Cl1 93.2(3) . 14_544
O2 Cu1 Cl1 93.2(3) . .
N2A Cu1 Cl1 93.6(15) 12_556 .
N2A Cu1 Cl1 86.2(15) 9 .
N1 Cu1 Cl1 86.8(3) . .
Cl1 Cu1 Cl1 173.6(6) 14_544 .
Cu1 Cl1 Cu1 92.7(7) . 9
N2A N1 N2A 110(5) 16_546 .
N2A N1 N2B 7(5) 16_546 16_546
N2A N1 N2B 113.4(9) . 16_546
N2A N1 Cu1 125(3) 16_546 .
N2A N1 Cu1 125(3) . .
N2B N1 Cu1 121(2) . .
N2B N1 Cu1 121(2) 16_546 .
N1 N2A C1A 110(3) . .
N1 N2A Cu1 119(4) . 14_544
C1A N2A Cu1 130(3) . 14_544
N2A C1A C2A 136(3) . .
C3A C2A C1A 116(2) . .
C3A C2A H2A 122.1 . .
C1A C2A H2A 122.1 . .
C2A C3A O1A 112.3(17) . .
C3A O1A C3A 111(2) . 22
C1B N2B N1 101(3) . .
N1 N2B Cu1 122(4) . 14_544
N2B C1B C2B 127(3) . .
C3B C2B C1B 120(2) . .
C3B C2B H2B 119.9 . .
C1B C2B H2B 119.9 . .
O1B C3B C2B 121.5(18) . .
C3B O1B C3B 117(2) 22 .

loop_
_geom_bond_atom_site_label_1
_geom_bond_atom_site_label_2
_geom_bond_distance
_geom_bond_site_symmetry_2
Cu1 O2 1.85(5) .
Cu1 N2B 1.91(5) 12_556
Cu1 N2B 1.91(5) 9
Cu1 N2A 2.05(5) 12_556
Cu1 N2A 2.05(5) 9
Cu1 N1 2.053(8) .
Cu1 Cl2A 2.225(8) .
Cu1 Cl1 2.399(15) 14_544
Cu1 Cl1 2.399(15) .
N1 N2A 1.28(5) 16_546
N1 N2A 1.28(5) .
N1 N2B 1.38(5) .
N1 N2B 1.38(5) 16_546
N2A C1A 1.34(5) .
C1A C2A 1.395(10) .
C2A C3A 1.389(10) .
C2A H2A 0.9500 .
C3A O1A 1.41(2) .
N2B C1B 1.36(5) .
C1B C2B 1.397(10) .
C2B C3B 1.382(10) .
C2B H2B 0.9500 .
C3B O1B 1.34(2) .
